data_4130836
loop_
_publ_author_name
'Kuwabara, Takuya'
'Nakada, Marisa'
'Hamada, Jumpei'
'Guo, Jing Dong'
'Nagase, Shigeru'
'Saito, Masaichi'

_publ_section_title
;
 (\h(4)-Butadiene)Sn(0) Complexes: A New Approach for Zero-Valent p-Block
 Elements Utilizing a Butadiene as a 4\p-Electron Donor.
;
_journal_issue 35
_journal_name_full 'Journal of the American Chemical Society'
_journal_page_first 11378
_journal_page_last 11382
_journal_paper_doi 10.1021/jacs.6b07304
_journal_volume 138
_journal_year 2016
_chemical_formula_moiety 'C38 H50 Hf Si2 Sn, C4 H8 O'
_chemical_formula_sum 'C42 H58 Hf O Si2 Sn'
_chemical_formula_weight 932.26
_space_group_IT_number 19
_space_group_name_Hall 'P 2ac 2ab'
_space_group_name_H-M_alt 'P 21 21 21'
_symmetry_cell_setting orthorhombic
_symmetry_space_group_name_Hall 'P 2ac 2ab'
_symmetry_space_group_name_H-M 'P 21 21 21'
_atom_sites_solution_hydrogens geom
_atom_sites_solution_primary direct
_atom_sites_solution_secondary difmap
_audit_creation_method SHELXL-97
_cell_angle_alpha 90.00
_cell_angle_beta 90.00
_cell_angle_gamma 90.00
_cell_formula_units_Z 4
_cell_length_a 8.0406(4)
_cell_length_b 15.0059(7)
_cell_length_c 33.2314(16)
_cell_measurement_reflns_used 6470
_cell_measurement_temperature 100(2)
_cell_measurement_theta_max 27.60
_cell_measurement_theta_min 2.45
_cell_volume 4009.6(3)
_computing_cell_refinement 'Bruker SMART'
_computing_data_collection 'Bruker SMART'
_computing_data_reduction 'Bruker SMART'
_computing_molecular_graphics 'Bruker SHELXTL'
_computing_publication_material 'Bruker SHELXTL'
_computing_structure_refinement 'SHELXL-97 (Sheldrick, 1997)'
_computing_structure_solution 'SHELXS-97 (Sheldrick, 1990)'
_diffrn_ambient_temperature 100(2)
_diffrn_measured_fraction_theta_full 0.999
_diffrn_measured_fraction_theta_max 0.999
_diffrn_measurement_device_type 'CCD area detector'
_diffrn_measurement_method 'phi and omega scans'
_diffrn_radiation_monochromator graphite
_diffrn_radiation_source 'fine-focus sealed tube'
_diffrn_radiation_type MoK\a
_diffrn_radiation_wavelength 0.71073
_diffrn_reflns_av_R_equivalents 0.0516
_diffrn_reflns_av_sigmaI/netI 0.0645
_diffrn_reflns_limit_h_max 10
_diffrn_reflns_limit_h_min -10
_diffrn_reflns_limit_k_max 19
_diffrn_reflns_limit_k_min -12
_diffrn_reflns_limit_l_max 42
_diffrn_reflns_limit_l_min -42
_diffrn_reflns_number 27521
_diffrn_reflns_theta_full 27.00
_diffrn_reflns_theta_max 27.00
_diffrn_reflns_theta_min 1.83
_exptl_absorpt_coefficient_mu 3.300
_exptl_absorpt_correction_T_max 0.848
_exptl_absorpt_correction_T_min 0.820
_exptl_absorpt_correction_type empirical
_exptl_absorpt_process_details 'SADABS; Sheldrick 1996'
_exptl_crystal_colour orange
_exptl_crystal_density_diffrn 1.544
_exptl_crystal_density_method 'not measured'
_exptl_crystal_description block
_exptl_crystal_F_000 1872
_exptl_crystal_size_max 0.10
_exptl_crystal_size_mid 0.05
_exptl_crystal_size_min 0.05
_refine_diff_density_max 1.463
_refine_diff_density_min -0.596
_refine_diff_density_rms 0.125
_refine_ls_abs_structure_details 'Flack H D (1983), Acta Cryst. A39, 876-881'
_refine_ls_abs_structure_Flack 0.014(6)
_refine_ls_extinction_method none
_refine_ls_goodness_of_fit_ref 1.001
_refine_ls_hydrogen_treatment constr
_refine_ls_matrix_type full
_refine_ls_number_parameters 424
_refine_ls_number_reflns 8764
_refine_ls_number_restraints 0
_refine_ls_restrained_S_all 1.001
_refine_ls_R_factor_all 0.0370
_refine_ls_R_factor_gt 0.0331
_refine_ls_shift/su_max 0.002
_refine_ls_shift/su_mean 0.000
_refine_ls_structure_factor_coef Fsqd
_refine_ls_weighting_details 'calc w=1/[\s^2^(Fo^2^)+(0.0025P)^2^+0.0000P] where P=(Fo^2^+2Fc^2^)/3'
_refine_ls_weighting_scheme calc
_refine_ls_wR_factor_gt 0.0623
_refine_ls_wR_factor_ref 0.0637
_reflns_number_gt 8142
_reflns_number_total 8764
_reflns_threshold_expression >2sigma(I)
_cod_data_source_file ja6b07304_si_002.cif
_cod_data_source_block masa771
_cod_original_formula_sum 'C42 H58 Hf O Si2 Sn '
_cod_database_code 4130836

loop_
_symmetry_equiv_pos_as_xyz
'x, y, z'
'-x+1/2, -y, z+1/2'
'-x, y+1/2, -z+1/2'
'x+1/2, -y+1/2, -z'

loop_
_atom_site_label
_atom_site_type_symbol
_atom_site_fract_x
_atom_site_fract_y
_atom_site_fract_z
_atom_site_U_iso_or_equiv
_atom_site_adp_type
_atom_site_occupancy
_atom_site_symmetry_multiplicity
_atom_site_calc_flag
_atom_site_refinement_flags
C1 C 0.4881(7) 0.4127(3) 0.10269(15) 0.0113(11) Uani 1 1 d .
C2 C 0.5702(7) 0.4617(3) 0.13684(13) 0.0083(10) Uani 1 1 d .
C3 C 0.5767(7) 0.5565(3) 0.13594(15) 0.0120(11) Uani 1 1 d .
C4 C 0.5059(7) 0.6051(3) 0.10139(16) 0.0128(12) Uani 1 1 d .
Sn1 Sn 0.28959(4) 0.51729(2) 0.123297(10) 0.01202(8) Uani 1 1 d .
Si1 Si 0.39932(16) 0.29797(9) 0.10885(4) 0.0130(3) Uani 1 1 d .
C5 C 0.3677(6) 0.2643(3) 0.16314(16) 0.0196(12) Uani 1 1 d .
H1 H 0.3223 0.2052 0.1642 0.029 Uiso 1 1 calc R
H2 H 0.2922 0.3051 0.1758 0.029 Uiso 1 1 calc R
H3 H 0.4725 0.2655 0.1770 0.029 Uiso 1 1 calc R
C6 C 0.1804(6) 0.2947(3) 0.08779(16) 0.0191(12) Uani 1 1 d .
H4 H 0.1355 0.2358 0.0909 0.029 Uiso 1 1 calc R
H5 H 0.1828 0.3101 0.0598 0.029 Uiso 1 1 calc R
H6 H 0.1119 0.3365 0.1021 0.029 Uiso 1 1 calc R
C7 C 0.5185(6) 0.2033(3) 0.08248(16) 0.0172(12) Uani 1 1 d .
C8 C 0.7023(7) 0.1965(3) 0.09580(16) 0.0228(12) Uani 1 1 d .
H7 H 0.7586 0.2513 0.0897 0.034 Uiso 1 1 calc R
H8 H 0.7552 0.1483 0.0817 0.034 Uiso 1 1 calc R
H9 H 0.7074 0.1856 0.1242 0.034 Uiso 1 1 calc R
C9 C 0.4366(7) 0.1140(3) 0.09370(16) 0.0259(13) Uani 1 1 d .
H10 H 0.4369 0.1071 0.1224 0.039 Uiso 1 1 calc R
H11 H 0.4977 0.0659 0.0816 0.039 Uiso 1 1 calc R
H12 H 0.3241 0.1132 0.0841 0.039 Uiso 1 1 calc R
C10 C 0.5139(7) 0.2131(3) 0.03709(16) 0.0203(13) Uani 1 1 d .
H13 H 0.5645 0.2686 0.0296 0.030 Uiso 1 1 calc R
H14 H 0.4005 0.2122 0.0281 0.030 Uiso 1 1 calc R
H15 H 0.5737 0.1648 0.0249 0.030 Uiso 1 1 calc R
C11 C 0.6428(7) 0.4129(3) 0.17268(16) 0.0115(11) Uani 1 1 d .
C12 C 0.7740(6) 0.3536(3) 0.16637(15) 0.0148(11) Uani 1 1 d .
H16 H 0.8154 0.3447 0.1405 0.018 Uiso 1 1 calc R
C13 C 0.8428(7) 0.3080(3) 0.19875(17) 0.0233(13) Uani 1 1 d .
H17 H 0.9308 0.2689 0.1945 0.028 Uiso 1 1 calc R
C14 C 0.7817(8) 0.3200(3) 0.23724(17) 0.0233(13) Uani 1 1 d .
H18 H 0.8267 0.2882 0.2587 0.028 Uiso 1 1 calc R
C15 C 0.6539(7) 0.3795(3) 0.24371(17) 0.0239(13) Uani 1 1 d .
H19 H 0.6139 0.3890 0.2696 0.029 Uiso 1 1 calc R
C16 C 0.5852(6) 0.4250(3) 0.21145(15) 0.0156(11) Uani 1 1 d .
H20 H 0.4983 0.4646 0.2160 0.019 Uiso 1 1 calc R
C17 C 0.6594(7) 0.6032(3) 0.17028(16) 0.0126(11) Uani 1 1 d .
C18 C 0.8282(6) 0.6041(3) 0.17581(16) 0.0160(11) Uani 1 1 d .
H21 H 0.8958 0.5759 0.1571 0.019 Uiso 1 1 calc R
C19 C 0.9012(7) 0.6461(3) 0.20860(17) 0.0234(13) Uani 1 1 d .
H22 H 1.0162 0.6449 0.2117 0.028 Uiso 1 1 calc R
C20 C 0.8046(8) 0.6890(3) 0.23628(18) 0.0222(13) Uani 1 1 d .
H23 H 0.8538 0.7187 0.2578 0.027 Uiso 1 1 calc R
C21 C 0.6319(7) 0.6881(4) 0.23226(16) 0.0232(13) Uani 1 1 d .
H24 H 0.5653 0.7159 0.2514 0.028 Uiso 1 1 calc R
C22 C 0.5604(7) 0.6455(3) 0.19957(15) 0.0167(10) Uani 1 1 d .
H25 H 0.4452 0.6448 0.1969 0.020 Uiso 1 1 calc R
Si2 Si 0.50113(17) 0.73029(9) 0.09651(4) 0.0127(3) Uani 1 1 d .
C23 C 0.6613(6) 0.7905(3) 0.12783(16) 0.0212(12) Uani 1 1 d .
H26 H 0.6510 0.8536 0.1236 0.032 Uiso 1 1 calc R
H27 H 0.7706 0.7715 0.1200 0.032 Uiso 1 1 calc R
H28 H 0.6438 0.7772 0.1558 0.032 Uiso 1 1 calc R
C24 C 0.5619(8) 0.7639(3) 0.04391(15) 0.0215(12) Uani 1 1 d .
H29 H 0.5598 0.8277 0.0417 0.032 Uiso 1 1 calc R
H30 H 0.4848 0.7386 0.0250 0.032 Uiso 1 1 calc R
H31 H 0.6719 0.7426 0.0382 0.032 Uiso 1 1 calc R
C25 C 0.2888(6) 0.7848(3) 0.10693(15) 0.0160(11) Uani 1 1 d .
C26 C 0.1571(6) 0.7510(3) 0.07757(18) 0.0202(12) Uani 1 1 d .
H32 H 0.1932 0.7618 0.0505 0.030 Uiso 1 1 calc R
H33 H 0.0542 0.7818 0.0823 0.030 Uiso 1 1 calc R
H34 H 0.1410 0.6882 0.0815 0.030 Uiso 1 1 calc R
C27 C 0.3039(7) 0.8865(3) 0.10177(17) 0.0228(12) Uani 1 1 d .
H35 H 0.3855 0.9091 0.1202 0.034 Uiso 1 1 calc R
H36 H 0.1983 0.9138 0.1072 0.034 Uiso 1 1 calc R
H37 H 0.3372 0.8998 0.0747 0.034 Uiso 1 1 calc R
C28 C 0.2296(7) 0.7669(3) 0.15004(17) 0.0245(13) Uani 1 1 d .
H38 H 0.3118 0.7878 0.1687 0.037 Uiso 1 1 calc R
H39 H 0.2133 0.7040 0.1537 0.037 Uiso 1 1 calc R
H40 H 0.1265 0.7975 0.1547 0.037 Uiso 1 1 calc R
Hf1 Hf 0.56425(2) 0.504508(13) 0.054118(5) 0.01029(5) Uani 1 1 d .
C29 C 0.8521(6) 0.5727(3) 0.06612(16) 0.0145(12) Uani 1 1 d .
H41 H 0.8587 0.6235 0.0821 0.017 Uiso 1 1 calc R
C30 C 0.8319(6) 0.5715(3) 0.02440(16) 0.0163(12) Uani 1 1 d .
H42 H 0.8215 0.6211 0.0079 0.020 Uiso 1 1 calc R
C31 C 0.8300(5) 0.4821(3) 0.01176(15) 0.0180(12) Uani 1 1 d .
H43 H 0.8213 0.4625 -0.0147 0.022 Uiso 1 1 calc R
C32 C 0.8436(6) 0.4277(3) 0.04576(16) 0.0156(12) Uani 1 1 d .
H44 H 0.8416 0.3658 0.0460 0.019 Uiso 1 1 calc R
C33 C 0.8609(5) 0.4840(4) 0.07983(15) 0.0173(11) Uani 1 1 d .
H45 H 0.8754 0.4657 0.1063 0.021 Uiso 1 1 calc R
C34 C 0.3553(7) 0.4257(4) 0.00898(18) 0.0220(14) Uani 1 1 d .
H46 H 0.3377 0.3651 0.0132 0.026 Uiso 1 1 calc R
C35 C 0.2662(5) 0.4948(4) 0.02689(13) 0.0197(10) Uani 1 1 d .
H47 H 0.1778 0.4889 0.0447 0.024 Uiso 1 1 calc R
C36 C 0.3345(7) 0.5750(4) 0.01304(18) 0.0209(13) Uani 1 1 d .
H48 H 0.3003 0.6317 0.0207 0.025 Uiso 1 1 calc R
C37 C 0.4611(8) 0.5561(4) -0.01379(17) 0.0274(15) Uani 1 1 d .
H49 H 0.5253 0.5975 -0.0277 0.033 Uiso 1 1 calc R
C38 C 0.4750(7) 0.4626(4) -0.01628(17) 0.0249(14) Uani 1 1 d .
H50 H 0.5507 0.4312 -0.0320 0.030 Uiso 1 1 calc R
O1 O 0.2432(5) 0.5410(3) 0.25062(14) 0.0404(12) Uani 1 1 d .
C39 C 0.2992(9) 0.5582(4) 0.2905(2) 0.0481(19) Uani 1 1 d .
H51 H 0.3185 0.6214 0.2942 0.058 Uiso 1 1 calc R
H52 H 0.4022 0.5266 0.2957 0.058 Uiso 1 1 calc R
C40 C 0.1663(13) 0.5266(6) 0.3180(3) 0.098(4) Uani 1 1 d .
H53 H 0.0961 0.5757 0.3265 0.117 Uiso 1 1 calc R
H54 H 0.2139 0.4987 0.3417 0.117 Uiso 1 1 calc R
C41 C 0.0681(11) 0.4599(5) 0.2937(2) 0.079(3) Uani 1 1 d .
H55 H 0.0803 0.4004 0.3047 0.094 Uiso 1 1 calc R
H56 H -0.0490 0.4754 0.2933 0.094 Uiso 1 1 calc R
C42 C 0.1411(9) 0.4651(4) 0.2522(2) 0.0459(19) Uani 1 1 d .
H57 H 0.2059 0.4120 0.2465 0.055 Uiso 1 1 calc R
H58 H 0.0532 0.4695 0.2323 0.055 Uiso 1 1 calc R

loop_
_atom_site_aniso_label
_atom_site_aniso_U_11
_atom_site_aniso_U_22
_atom_site_aniso_U_33
_atom_site_aniso_U_23
_atom_site_aniso_U_13
_atom_site_aniso_U_12
C1 0.011(3) 0.012(3) 0.010(3) -0.0025(19) -0.002(2) -0.0017(19)
C2 0.008(2) 0.014(2) 0.003(2) -0.0015(16) -0.001(2) 0.001(2)
C3 0.008(2) 0.010(2) 0.018(3) -0.0004(18) 0.004(2) 0.002(2)
C4 0.011(3) 0.014(3) 0.014(3) 0.005(2) -0.002(2) 0.000(2)
Sn1 0.00940(14) 0.01296(19) 0.01369(16) 0.00048(13) 0.00130(13) 0.00016(13)
Si1 0.0130(7) 0.0131(7) 0.0130(7) -0.0004(5) -0.0002(6) -0.0012(5)
C5 0.021(3) 0.017(3) 0.020(3) 0.002(2) 0.003(2) -0.005(2)
C6 0.013(3) 0.021(3) 0.023(3) 0.000(2) 0.000(2) -0.005(2)
C7 0.022(3) 0.013(3) 0.017(3) -0.001(2) -0.002(2) 0.003(2)
C8 0.024(3) 0.020(3) 0.025(3) -0.006(2) -0.005(3) 0.005(3)
C9 0.036(3) 0.016(3) 0.026(3) -0.001(2) 0.001(3) 0.000(3)
C10 0.019(3) 0.018(3) 0.025(3) -0.004(2) -0.001(2) 0.001(2)
C11 0.011(3) 0.011(3) 0.012(3) 0.001(2) -0.003(2) 0.000(2)
C12 0.014(3) 0.016(3) 0.014(3) -0.0008(19) 0.004(2) -0.003(2)
C13 0.019(3) 0.020(3) 0.030(3) -0.001(2) -0.007(3) 0.007(2)
C14 0.029(3) 0.024(3) 0.017(3) 0.007(2) -0.007(3) 0.002(3)
C15 0.032(3) 0.023(3) 0.016(3) 0.004(2) 0.000(3) -0.003(3)
C16 0.018(3) 0.013(3) 0.016(3) 0.0018(19) 0.000(2) 0.003(2)
C17 0.014(3) 0.012(3) 0.012(3) 0.0048(19) 0.000(2) 0.000(2)
C18 0.013(3) 0.019(3) 0.016(3) -0.003(2) 0.002(2) 0.003(2)
C19 0.017(3) 0.027(3) 0.027(3) 0.000(2) -0.002(3) -0.004(2)
C20 0.021(3) 0.025(3) 0.020(3) -0.004(2) -0.004(3) -0.011(3)
C21 0.028(3) 0.029(3) 0.013(3) -0.007(2) 0.001(2) -0.003(2)
C22 0.016(3) 0.018(3) 0.017(3) 0.000(2) -0.001(2) 0.002(2)
Si2 0.0125(7) 0.0113(7) 0.0143(7) 0.0009(5) 0.0007(6) -0.0014(5)
C23 0.024(3) 0.015(3) 0.025(3) 0.003(2) -0.004(3) -0.005(2)
C24 0.027(3) 0.018(3) 0.019(3) 0.0021(19) 0.006(3) 0.000(3)
C25 0.016(3) 0.012(3) 0.020(3) 0.001(2) 0.001(2) 0.003(2)
C26 0.014(3) 0.014(3) 0.032(3) 0.002(2) -0.005(3) 0.001(2)
C27 0.031(3) 0.009(3) 0.028(3) -0.002(2) 0.004(3) 0.002(2)
C28 0.021(3) 0.024(3) 0.028(3) -0.001(2) 0.009(3) 0.004(2)
Hf1 0.00918(8) 0.01200(10) 0.00967(9) 0.00029(9) 0.00042(7) -0.00046(9)
C29 0.006(2) 0.015(3) 0.023(3) -0.005(2) 0.003(2) -0.001(2)
C30 0.016(3) 0.018(3) 0.016(3) 0.006(2) 0.008(2) 0.000(2)
C31 0.007(2) 0.034(3) 0.013(2) -0.005(2) 0.0003(18) 0.003(2)
C32 0.012(3) 0.015(3) 0.020(3) -0.001(2) 0.001(2) 0.0031(19)
C33 0.005(2) 0.031(3) 0.016(2) 0.001(2) -0.0015(19) -0.001(2)
C34 0.023(3) 0.020(3) 0.023(4) 0.000(2) -0.013(3) 0.002(2)
C35 0.010(2) 0.034(3) 0.015(2) 0.004(3) -0.0057(18) -0.002(3)
C36 0.022(3) 0.022(3) 0.019(3) 0.000(2) -0.015(3) 0.007(2)
C37 0.027(4) 0.037(4) 0.019(3) 0.012(2) -0.016(3) -0.020(3)
C38 0.015(3) 0.045(4) 0.015(3) -0.015(2) -0.001(2) 0.001(2)
O1 0.030(2) 0.039(3) 0.052(3) -0.005(2) 0.003(2) -0.0063(19)
C39 0.041(4) 0.040(4) 0.064(5) -0.018(3) -0.012(4) -0.004(3)
C40 0.150(9) 0.091(8) 0.051(6) 0.002(5) -0.014(6) -0.057(7)
C41 0.101(7) 0.088(6) 0.047(5) -0.008(4) 0.014(5) -0.057(6)
C42 0.047(4) 0.047(4) 0.043(4) -0.004(3) 0.007(4) -0.015(3)

loop_
_atom_type_symbol
_atom_type_description
_atom_type_scat_dispersion_real
_atom_type_scat_dispersion_imag
_atom_type_scat_source
C C 0.0033 0.0016 'International Tables Vol C Tables 4.2.6.8 and 6.1.1.4'
H H 0.0000 0.0000 'International Tables Vol C Tables 4.2.6.8 and 6.1.1.4'
O O 0.0106 0.0060 'International Tables Vol C Tables 4.2.6.8 and 6.1.1.4'
Si Si 0.0817 0.0704 'International Tables Vol C Tables 4.2.6.8 and 6.1.1.4'
Cl Cl 0.1484 0.1585 'International Tables Vol C Tables 4.2.6.8 and 6.1.1.4'
Sn Sn -0.6537 1.4246 'International Tables Vol C Tables 4.2.6.8 and 6.1.1.4'
Hf Hf -0.5830 6.1852 'International Tables Vol C Tables 4.2.6.8 and 6.1.1.4'

loop_
_geom_angle_atom_site_label_1
_geom_angle_atom_site_label_2
_geom_angle_atom_site_label_3
_geom_angle
C2 C1 Si1 122.3(4)
C2 C1 Hf1 97.2(3)
Si1 C1 Hf1 139.3(3)
C2 C1 Sn1 75.5(3)
Si1 C1 Sn1 108.9(2)
Hf1 C1 Sn1 89.11(17)
C3 C2 C1 119.3(5)
C3 C2 C11 119.0(5)
C1 C2 C11 121.7(4)
C3 C2 Sn1 71.9(4)
C1 C2 Sn1 67.9(3)
C11 C2 Sn1 131.6(4)
C3 C2 Hf1 75.7(3)
C1 C2 Hf1 50.9(2)
C11 C2 Hf1 151.8(3)
Sn1 C2 Hf1 74.21(12)
C2 C3 C4 119.8(5)
C2 C3 C17 118.0(5)
C4 C3 C17 122.2(4)
C2 C3 Sn1 74.1(4)
C4 C3 Sn1 67.4(3)
C17 C3 Sn1 132.1(4)
C2 C3 Hf1 75.1(3)
C4 C3 Hf1 51.3(3)
C17 C3 Hf1 151.4(4)
Sn1 C3 Hf1 74.48(14)
C3 C4 Si2 124.6(4)
C3 C4 Hf1 97.6(3)
Si2 C4 Hf1 128.2(3)
C3 C4 Sn1 76.2(3)
Si2 C4 Sn1 125.6(3)
Hf1 C4 Sn1 89.67(18)
C4 Sn1 C1 77.06(15)
C4 Sn1 C3 36.31(17)
C1 Sn1 C3 64.09(16)
C4 Sn1 C2 63.66(16)
C1 Sn1 C2 36.56(15)
C3 Sn1 C2 34.00(13)
C4 Sn1 Hf1 44.26(13)
C1 Sn1 Hf1 43.75(12)
C3 Sn1 Hf1 58.65(12)
C2 Sn1 Hf1 58.29(11)
C1 Si1 C5 113.6(2)
C1 Si1 C6 109.7(2)
C5 Si1 C6 102.7(2)
C1 Si1 C7 116.0(2)
C5 Si1 C7 107.7(2)
C6 Si1 C7 106.0(2)
Si1 C5 H1 109.5
Si1 C5 H2 109.5
H1 C5 H2 109.5
Si1 C5 H3 109.5
H1 C5 H3 109.5
H2 C5 H3 109.5
Si1 C6 H4 109.5
Si1 C6 H5 109.5
H4 C6 H5 109.5
Si1 C6 H6 109.5
H4 C6 H6 109.5
H5 C6 H6 109.5
C10 C7 C9 108.4(4)
C10 C7 C8 108.4(4)
C9 C7 C8 106.4(4)
C10 C7 Si1 111.6(3)
C9 C7 Si1 108.6(4)
C8 C7 Si1 113.2(4)
C7 C8 H7 109.5
C7 C8 H8 109.5
H7 C8 H8 109.5
C7 C8 H9 109.5
H7 C8 H9 109.5
H8 C8 H9 109.5
C7 C9 H10 109.5
C7 C9 H11 109.5
H10 C9 H11 109.5
C7 C9 H12 109.5
H10 C9 H12 109.5
H11 C9 H12 109.5
C7 C10 H13 109.5
C7 C10 H14 109.5
H13 C10 H14 109.5
C7 C10 H15 109.5
H13 C10 H15 109.5
H14 C10 H15 109.5
C16 C11 C12 118.5(5)
C16 C11 C2 122.7(4)
C12 C11 C2 118.8(5)
C13 C12 C11 119.9(5)
C13 C12 H16 120.1
C11 C12 H16 120.1
C14 C13 C12 120.7(5)
C14 C13 H17 119.6
C12 C13 H17 119.6
C15 C14 C13 119.6(5)
C15 C14 H18 120.2
C13 C14 H18 120.2
C14 C15 C16 119.7(5)
C14 C15 H19 120.2
C16 C15 H19 120.2
C11 C16 C15 121.6(5)
C11 C16 H20 119.2
C15 C16 H20 119.2
C18 C17 C22 117.6(5)
C18 C17 C3 123.2(5)
C22 C17 C3 119.2(5)
C17 C18 C19 121.9(5)
C17 C18 H21 119.0
C19 C18 H21 119.0
C20 C19 C18 120.1(5)
C20 C19 H22 119.9
C18 C19 H22 119.9
C19 C20 C21 119.8(5)
C19 C20 H23 120.1
C21 C20 H23 120.1
C22 C21 C20 119.5(5)
C22 C21 H24 120.2
C20 C21 H24 120.2
C21 C22 C17 121.0(5)
C21 C22 H25 119.5
C17 C22 H25 119.5
C24 Si2 C4 110.0(2)
C24 Si2 C23 101.9(2)
C4 Si2 C23 114.6(2)
C24 Si2 C25 106.4(2)
C4 Si2 C25 115.2(2)
C23 Si2 C25 107.6(2)
Si2 C23 H26 109.5
Si2 C23 H27 109.5
H26 C23 H27 109.5
Si2 C23 H28 109.5
H26 C23 H28 109.5
H27 C23 H28 109.5
Si2 C24 H29 109.5
Si2 C24 H30 109.5
H29 C24 H30 109.5
Si2 C24 H31 109.5
H29 C24 H31 109.5
H30 C24 H31 109.5
C26 C25 C28 108.9(4)
C26 C25 C27 108.2(4)
C28 C25 C27 107.6(4)
C26 C25 Si2 111.0(3)
C28 C25 Si2 111.6(3)
C27 C25 Si2 109.4(4)
C25 C26 H32 109.5
C25 C26 H33 109.5
H32 C26 H33 109.5
C25 C26 H34 109.5
H32 C26 H34 109.5
H33 C26 H34 109.5
C25 C27 H35 109.5
C25 C27 H36 109.5
H35 C27 H36 109.5
C25 C27 H37 109.5
H35 C27 H37 109.5
H36 C27 H37 109.5
C25 C28 H38 109.5
C25 C28 H39 109.5
H38 C28 H39 109.5
C25 C28 H40 109.5
H38 C28 H40 109.5
H39 C28 H40 109.5
C1 Hf1 C4 81.32(16)
C1 Hf1 C38 116.27(18)
C4 Hf1 C38 139.60(18)
C1 Hf1 C37 138.87(19)
C4 Hf1 C37 110.67(19)
C38 Hf1 C37 32.43(16)
C1 Hf1 C36 116.93(19)
C4 Hf1 C36 86.76(19)
C38 Hf1 C36 52.90(18)
C37 Hf1 C36 31.74(19)
C1 Hf1 C32 92.40(18)
C4 Hf1 C32 124.79(18)
C38 Hf1 C32 92.12(17)
C37 Hf1 C32 109.38(19)
C36 Hf1 C32 140.97(18)
C1 Hf1 C34 87.58(19)
C4 Hf1 C34 126.26(19)
C38 Hf1 C34 31.86(18)
C37 Hf1 C34 53.06(18)
C36 Hf1 C34 52.68(15)
C32 Hf1 C34 107.98(18)
C1 Hf1 C33 86.50(18)
C4 Hf1 C33 92.44(18)
C38 Hf1 C33 123.05(16)
C37 Hf1 C33 130.01(18)
C36 Hf1 C33 156.05(18)
C32 Hf1 C33 32.36(16)
C34 Hf1 C33 139.33(17)
C1 Hf1 C29 112.70(18)
C4 Hf1 C29 79.04(17)
C38 Hf1 C29 120.02(17)
C37 Hf1 C29 108.25(18)
C36 Hf1 C29 125.23(17)
C32 Hf1 C29 53.08(16)
C34 Hf1 C29 150.95(18)
C33 Hf1 C29 31.99(16)
C1 Hf1 C35 87.92(17)
C4 Hf1 C35 95.17(18)
C38 Hf1 C35 52.71(16)
C37 Hf1 C35 52.81(17)
C36 Hf1 C35 31.88(17)
C32 Hf1 C35 139.64(17)
C34 Hf1 C35 31.68(17)
C33 Hf1 C35 169.79(18)
C29 Hf1 C35 157.11(17)
C1 Hf1 C30 139.12(19)
C4 Hf1 C30 100.50(18)
C38 Hf1 C30 88.83(17)
C37 Hf1 C30 79.16(18)
C36 Hf1 C30 103.93(18)
C32 Hf1 C30 52.79(16)
C34 Hf1 C30 120.52(19)
C33 Hf1 C30 52.68(16)
C29 Hf1 C30 31.55(17)
C35 Hf1 C30 131.93(16)
C1 Hf1 C31 123.13(18)
C4 Hf1 C31 130.33(17)
C38 Hf1 C31 72.41(16)
C37 Hf1 C31 79.90(19)
C36 Hf1 C31 111.41(19)
C32 Hf1 C31 31.67(16)
C34 Hf1 C31 99.48(18)
C33 Hf1 C31 52.63(15)
C29 Hf1 C31 52.34(16)
C35 Hf1 C31 125.01(15)
C30 Hf1 C31 31.66(17)
C30 C29 C33 108.3(4)
C30 C29 Hf1 74.6(3)
C33 C29 Hf1 73.6(3)
C30 C29 H41 125.9
C33 C29 H41 125.9
Hf1 C29 H41 117.9
C29 C30 C31 108.1(5)
C29 C30 Hf1 73.8(3)
C31 C30 Hf1 74.5(3)
C29 C30 H42 125.9
C31 C30 H42 125.9
Hf1 C30 H42 117.7
C32 C31 C30 108.3(5)
C32 C31 Hf1 72.5(3)
C30 C31 Hf1 73.8(3)
C32 C31 H43 125.8
C30 C31 H43 125.8
Hf1 C31 H43 119.6
C31 C32 C33 107.8(5)
C31 C32 Hf1 75.8(3)
C33 C32 Hf1 74.3(3)
C31 C32 H44 126.1
C33 C32 H44 126.1
Hf1 C32 H44 115.9
C29 C33 C32 107.4(5)
C29 C33 Hf1 74.4(3)
C32 C33 Hf1 73.3(3)
C29 C33 H45 126.3
C32 C33 H45 126.3
Hf1 C33 H45 118.0
C38 C34 C35 108.4(5)
C38 C34 Hf1 73.4(3)
C35 C34 Hf1 75.0(3)
C38 C34 H46 125.8
C35 C34 H46 125.8
Hf1 C34 H46 117.8
C34 C35 C36 107.3(4)
C34 C35 Hf1 73.3(3)
C36 C35 Hf1 72.6(3)
C34 C35 H47 126.4
C36 C35 H47 126.4
Hf1 C35 H47 119.6
C37 C36 C35 109.0(5)
C37 C36 Hf1 74.0(3)
C35 C36 Hf1 75.5(3)
C37 C36 H48 125.5
C35 C36 H48 125.5
Hf1 C36 H48 116.9
C36 C37 C38 107.4(5)
C36 C37 Hf1 74.2(3)
C38 C37 Hf1 73.8(3)
C36 C37 H49 126.3
C38 C37 H49 126.3
Hf1 C37 H49 117.7
C34 C38 C37 107.8(5)
C34 C38 Hf1 74.8(3)
C37 C38 Hf1 73.8(3)
C34 C38 H50 126.1
C37 C38 H50 126.1
Hf1 C38 H50 117.4
C42 O1 C39 107.3(5)
O1 C39 C40 106.7(6)
O1 C39 H51 110.4
C40 C39 H51 110.4
O1 C39 H52 110.4
C40 C39 H52 110.4
H51 C39 H52 108.6
C39 C40 C41 105.0(7)
C39 C40 H53 110.8
C41 C40 H53 110.8
C39 C40 H54 110.8
C41 C40 H54 110.8
H53 C40 H54 108.8
C42 C41 C40 104.7(6)
C42 C41 H55 110.8
C40 C41 H55 110.8
C42 C41 H56 110.8
C40 C41 H56 110.8
H55 C41 H56 108.9
O1 C42 C41 107.7(5)
O1 C42 H57 110.2
C41 C42 H57 110.2
O1 C42 H58 110.2
C41 C42 H58 110.2
H57 C42 H58 108.5

loop_
_geom_bond_atom_site_label_1
_geom_bond_atom_site_label_2
_geom_bond_distance
C1 C2 1.505(7)
C1 Si1 1.875(5)
C1 Hf1 2.209(5)
C1 Sn1 2.341(5)
C2 C3 1.423(6)
C2 C11 1.515(7)
C2 Sn1 2.447(5)
C2 Hf1 2.823(4)
C3 C4 1.475(7)
C3 C17 1.495(7)
C3 Sn1 2.419(6)
C3 Hf1 2.830(5)
C4 Si2 1.886(5)
C4 Hf1 2.229(5)
C4 Sn1 2.300(5)
Sn1 Hf1 3.1936(4)
Si1 C5 1.891(5)
Si1 C6 1.895(5)
Si1 C7 1.925(5)
C5 H1 0.9600
C5 H2 0.9600
C5 H3 0.9600
C6 H4 0.9600
C6 H5 0.9600
C6 H6 0.9600
C7 C10 1.516(7)
C7 C9 1.539(7)
C7 C8 1.546(7)
C8 H7 0.9600
C8 H8 0.9600
C8 H9 0.9600
C9 H10 0.9600
C9 H11 0.9600
C9 H12 0.9600
C10 H13 0.9600
C10 H14 0.9600
C10 H15 0.9600
C11 C16 1.381(7)
C11 C12 1.396(7)
C12 C13 1.390(7)
C12 H16 0.9300
C13 C14 1.382(8)
C13 H17 0.9300
C14 C15 1.378(8)
C14 H18 0.9300
C15 C16 1.386(7)
C15 H19 0.9300
C16 H20 0.9300
C17 C18 1.370(7)
C17 C22 1.409(7)
C18 C19 1.388(7)
C18 H21 0.9300
C19 C20 1.366(8)
C19 H22 0.9300
C20 C21 1.395(8)
C20 H23 0.9300
C21 C22 1.385(7)
C21 H24 0.9300
C22 H25 0.9300
Si2 C24 1.884(5)
Si2 C23 1.887(5)
Si2 C25 1.925(5)
C23 H26 0.9600
C23 H27 0.9600
C23 H28 0.9600
C24 H29 0.9600
C24 H30 0.9600
C24 H31 0.9600
C25 C26 1.527(7)
C25 C28 1.534(7)
C25 C27 1.539(6)
C26 H32 0.9600
C26 H33 0.9600
C26 H34 0.9600
C27 H35 0.9600
C27 H36 0.9600
C27 H37 0.9600
C28 H38 0.9600
C28 H39 0.9600
C28 H40 0.9600
Hf1 C38 2.527(5)
Hf1 C37 2.526(5)
Hf1 C36 2.529(5)
Hf1 C32 2.539(5)
Hf1 C34 2.544(6)
Hf1 C33 2.552(4)
Hf1 C29 2.562(5)
Hf1 C35 2.566(4)
Hf1 C30 2.572(5)
Hf1 C31 2.581(4)
C29 C30 1.396(7)
C29 C33 1.409(7)
C29 H41 0.9300
C30 C31 1.406(7)
C30 H42 0.9300
C31 C32 1.398(7)
C31 H43 0.9300
C32 C33 1.419(7)
C32 H44 0.9300
C33 H45 0.9300
C34 C38 1.392(8)
C34 C35 1.395(7)
C34 H46 0.9300
C35 C36 1.400(8)
C35 H47 0.9300
C36 C37 1.382(8)
C36 H48 0.9300
C37 C38 1.411(7)
C37 H49 0.9300
C38 H50 0.9300
O1 C42 1.405(7)
O1 C39 1.423(8)
C39 C40 1.485(11)
C39 H51 0.9700
C39 H52 0.9700
C40 C41 1.510(10)
C40 H53 0.9700
C40 H54 0.9700
C41 C42 1.501(9)
C41 H55 0.9700
C41 H56 0.9700
C42 H57 0.9700
C42 H58 0.9700
